data_2229077
loop_
_publ_author_name
'Derikvand, Zohreh'
'Olmstead, Marilyn M.'
'Attar Gharamaleki, Jafar'

_publ_section_title
;
 Acridinium 6-carboxypyridine-2-carboxylate monohydrate
;
_journal_coeditor_code HG2777
_journal_issue 2
_journal_name_full 'Acta Crystallographica Section E'
_journal_page_first o416
_journal_paper_doi 10.1107/S1600536810053791
_journal_volume 67
_journal_year 2011
_chemical_formula_iupac 'C13 H10 N +, C7 H4 N O4 -, H2 O'
_chemical_formula_moiety 'C13 H10 N +, C7 H4 N O4 -, H2 O'
_chemical_formula_sum 'C20 H16 N2 O5'
_chemical_formula_weight 364.35
_chemical_name_common '[acridineH+][pydcH-] monohydrate'
_chemical_name_systematic
;
Acridinium 6-carboxypyridine-2-carboxylate monohydrate
;
_space_group_IT_number 2
_symmetry_cell_setting triclinic
_symmetry_space_group_name_Hall '-P 1'
_symmetry_space_group_name_H-M 'P -1'
_atom_sites_solution_hydrogens geom
_atom_sites_solution_primary direct
_atom_sites_solution_secondary difmap
_audit_creation_method SHELXL-97
_cell_angle_alpha 100.266(3)
_cell_angle_beta 93.851(2)
_cell_angle_gamma 97.766(2)
_cell_formula_units_Z 2
_cell_length_a 7.4842(3)
_cell_length_b 8.6850(3)
_cell_length_c 13.0305(4)
_cell_measurement_reflns_used 7626
_cell_measurement_temperature 90(2)
_cell_measurement_theta_max 32.9
_cell_measurement_theta_min 2.6
_cell_volume 822.16(5)
_computing_cell_refinement 'SAINT (Bruker, 2009)'
_computing_data_collection 'APEX2 (Bruker, 2009)'
_computing_data_reduction 'SAINT (Bruker, 2009)'
_computing_molecular_graphics 'XP in SHELXTL (Sheldrick, 2008)'
_computing_publication_material 'SHELXL97 (Sheldrick, 2008)'
_computing_structure_refinement 'SHELXL97 (Sheldrick, 2008)'
_computing_structure_solution 'SHELXS97 (Sheldrick, 2008)'
_diffrn_ambient_temperature 90(2)
_diffrn_detector_area_resol_mean 8.3
_diffrn_measured_fraction_theta_full 0.995
_diffrn_measured_fraction_theta_max 0.995
_diffrn_measurement_device_type 'Bruker SMART APEXII'
_diffrn_measurement_method \w
_diffrn_radiation_monochromator graphite
_diffrn_radiation_source 'fine-focus sealed tube'
_diffrn_radiation_type MoK\a
_diffrn_radiation_wavelength 0.71073
_diffrn_reflns_av_R_equivalents 0.0109
_diffrn_reflns_av_sigmaI/netI 0.0125
_diffrn_reflns_limit_h_max 10
_diffrn_reflns_limit_h_min -10
_diffrn_reflns_limit_k_max 11
_diffrn_reflns_limit_k_min -11
_diffrn_reflns_limit_l_max 17
_diffrn_reflns_limit_l_min -17
_diffrn_reflns_number 11632
_diffrn_reflns_theta_full 29.13
_diffrn_reflns_theta_max 29.13
_diffrn_reflns_theta_min 2.63
_exptl_absorpt_coefficient_mu 0.107
_exptl_absorpt_correction_T_max 0.982
_exptl_absorpt_correction_T_min 0.966
_exptl_absorpt_correction_type multi-scan
_exptl_absorpt_process_details '(SADABS; Sheldrick, 1996)'
_exptl_crystal_colour yellow
_exptl_crystal_density_diffrn 1.472
_exptl_crystal_density_method 'not measured'
_exptl_crystal_description block
_exptl_crystal_F_000 380
_exptl_crystal_size_max 0.32
_exptl_crystal_size_mid 0.23
_exptl_crystal_size_min 0.17
_refine_diff_density_max 0.477
_refine_diff_density_min -0.200
_refine_ls_extinction_method none
_refine_ls_goodness_of_fit_ref 1.066
_refine_ls_hydrogen_treatment refall
_refine_ls_matrix_type full
_refine_ls_number_parameters 308
_refine_ls_number_reflns 4403
_refine_ls_number_restraints 0
_refine_ls_restrained_S_all 1.066
_refine_ls_R_factor_all 0.0372
_refine_ls_R_factor_gt 0.0346
_refine_ls_shift/su_max 0.000
_refine_ls_shift/su_mean 0.000
_refine_ls_structure_factor_coef Fsqd
_refine_ls_weighting_details 'calc w=1/[\s^2^(Fo^2^)+(0.0621P)^2^+0.1884P] where P=(Fo^2^+2Fc^2^)/3'
_refine_ls_weighting_scheme calc
_refine_ls_wR_factor_gt 0.1018
_refine_ls_wR_factor_ref 0.1045
_reflns_number_gt 4034
_reflns_number_total 4403
_reflns_threshold_expression I>2\s(I)
_cod_data_source_file hg2777.cif
_cod_data_source_block I
_cod_database_code 2229077
_cod_database_fobs_code 2229077

loop_
_symmetry_equiv_pos_as_xyz
'x, y, z'
'-x, -y, -z'

loop_
_atom_site_type_symbol
_atom_site_label
_atom_site_fract_x
_atom_site_fract_y
_atom_site_fract_z
_atom_site_U_iso_or_equiv
_atom_site_adp_type
_atom_site_calc_flag
_atom_site_refinement_flags
_atom_site_occupancy
_atom_site_disorder_assembly
_atom_site_disorder_group
O O1 0.49045(9) 0.63220(8) 0.25575(5) 0.02109(15) Uani d . 1 . .
O O2 0.19185(9) 0.63670(8) 0.23357(5) 0.01783(14) Uani d . 1 . .
O O3 0.62172(10) 0.08319(8) -0.08226(5) 0.02271(16) Uani d . 1 . .
O O4 0.75469(9) 0.23901(8) 0.06409(6) 0.02201(15) Uani d . 1 . .
H H4A 0.735(2) 0.320(2) 0.1097(13) 0.043(4) Uiso d . 1 . .
O O5 0.81245(10) 0.49602(9) 0.22739(6) 0.02321(16) Uani d . 1 . .
H H5A 0.721(2) 0.544(2) 0.2252(13) 0.044(4) Uiso d . 1 . .
H H5B 0.907(2) 0.560(2) 0.2244(13) 0.043(4) Uiso d . 1 . .
N N1 0.22761(10) 0.86086(8) 0.39668(6) 0.01351(15) Uani d . 1 . .
H H1 0.215(2) 0.771(2) 0.3318(14) 0.049(5) Uiso d . 1 . .
N N2 0.46280(10) 0.38054(8) 0.09346(5) 0.01356(15) Uani d . 1 . .
C C1 0.29254(11) 0.83725(10) 0.49119(6) 0.01346(16) Uani d . 1 . .
C C2 0.33756(12) 0.68689(11) 0.50193(7) 0.01783(18) Uani d . 1 . .
H H2 0.3209(19) 0.6010(17) 0.4401(11) 0.029(3) Uiso d . 1 . .
C C3 0.40456(13) 0.66579(12) 0.59791(8) 0.02161(19) Uani d . 1 . .
H H3 0.432(2) 0.5632(18) 0.6068(11) 0.034(4) Uiso d . 1 . .
C C4 0.43460(13) 0.79225(13) 0.68579(8) 0.0226(2) Uani d . 1 . .
H H4 0.486(2) 0.7719(18) 0.7514(12) 0.034(4) Uiso d . 1 . .
C C5 0.39282(12) 0.93759(12) 0.67742(7) 0.01935(18) Uani d . 1 . .
H H5 0.418(2) 1.0241(17) 0.7378(11) 0.031(4) Uiso d . 1 . .
C C6 0.31603(11) 0.96397(10) 0.57969(6) 0.01448(16) Uani d . 1 . .
C C7 0.26325(11) 1.10795(10) 0.56689(7) 0.01559(17) Uani d . 1 . .
H H7 0.2804(19) 1.1941(17) 0.6252(11) 0.028(3) Uiso d . 1 . .
C C8 0.19056(11) 1.12820(10) 0.46937(7) 0.01433(17) Uani d . 1 . .
C C9 0.13152(12) 1.27198(11) 0.45221(8) 0.01948(18) Uani d . 1 . .
H H9 0.139(2) 1.3590(17) 0.5148(11) 0.031(3) Uiso d . 1 . .
C C10 0.06669(13) 1.28604(12) 0.35436(9) 0.0227(2) Uani d . 1 . .
H H10 0.026(2) 1.3839(18) 0.3435(12) 0.037(4) Uiso d . 1 . .
C C11 0.05946(13) 1.15875(12) 0.26824(8) 0.02219(19) Uani d . 1 . .
H H11 0.016(2) 1.1712(18) 0.1989(12) 0.037(4) Uiso d . 1 . .
C C12 0.11412(12) 1.01882(11) 0.28081(7) 0.01838(18) Uani d . 1 . .
H H12 0.1125(19) 0.9325(17) 0.2221(11) 0.028(3) Uiso d . 1 . .
C C13 0.17760(11) 1.00027(10) 0.38252(6) 0.01340(16) Uani d . 1 . .
C C14 0.31558(11) 0.44843(9) 0.11517(6) 0.01310(16) Uani d . 1 . .
C C15 0.14892(12) 0.39585(11) 0.05742(7) 0.01748(17) Uani d . 1 . .
H H15 0.0454(18) 0.4460(16) 0.0776(10) 0.025(3) Uiso d . 1 . .
C C16 0.13303(13) 0.26913(12) -0.02620(7) 0.0224(2) Uani d . 1 . .
H H16 0.015(2) 0.2304(19) -0.0658(12) 0.039(4) Uiso d . 1 . .
C C17 0.28452(13) 0.19891(11) -0.04975(7) 0.02011(19) Uani d . 1 . .
H H17 0.280(2) 0.1079(17) -0.1077(11) 0.032(4) Uiso d . 1 . .
C C18 0.44547(11) 0.25928(10) 0.01274(6) 0.01459(16) Uani d . 1 . .
C C19 0.33787(12) 0.58364(10) 0.20896(6) 0.01463(16) Uani d . 1 . .
C C20 0.61355(12) 0.18562(10) -0.00691(7) 0.01689(17) Uani d . 1 . .

loop_
_atom_site_aniso_label
_atom_site_aniso_U_11
_atom_site_aniso_U_22
_atom_site_aniso_U_33
_atom_site_aniso_U_12
_atom_site_aniso_U_13
_atom_site_aniso_U_23
O1 0.0156(3) 0.0221(3) 0.0213(3) 0.0021(2) -0.0019(2) -0.0053(2)
O2 0.0154(3) 0.0174(3) 0.0187(3) 0.0044(2) 0.0012(2) -0.0031(2)
O3 0.0247(3) 0.0232(3) 0.0206(3) 0.0092(3) 0.0066(3) -0.0007(3)
O4 0.0159(3) 0.0220(3) 0.0267(4) 0.0062(2) 0.0003(3) -0.0013(3)
O5 0.0150(3) 0.0245(4) 0.0307(4) 0.0020(3) 0.0008(3) 0.0078(3)
N1 0.0133(3) 0.0131(3) 0.0137(3) 0.0024(2) 0.0012(2) 0.0011(2)
N2 0.0139(3) 0.0140(3) 0.0130(3) 0.0031(2) 0.0014(2) 0.0025(2)
C1 0.0110(3) 0.0146(4) 0.0150(4) 0.0015(3) 0.0024(3) 0.0034(3)
C2 0.0157(4) 0.0162(4) 0.0233(4) 0.0040(3) 0.0048(3) 0.0060(3)
C3 0.0154(4) 0.0251(5) 0.0297(5) 0.0067(3) 0.0061(3) 0.0153(4)
C4 0.0149(4) 0.0363(5) 0.0199(4) 0.0036(4) 0.0020(3) 0.0145(4)
C5 0.0147(4) 0.0290(5) 0.0139(4) 0.0005(3) 0.0011(3) 0.0052(3)
C6 0.0117(4) 0.0182(4) 0.0127(4) -0.0002(3) 0.0014(3) 0.0025(3)
C7 0.0145(4) 0.0149(4) 0.0153(4) -0.0005(3) 0.0025(3) -0.0012(3)
C8 0.0124(4) 0.0128(4) 0.0173(4) 0.0006(3) 0.0028(3) 0.0020(3)
C9 0.0169(4) 0.0134(4) 0.0286(5) 0.0026(3) 0.0049(3) 0.0040(3)
C10 0.0172(4) 0.0194(4) 0.0352(5) 0.0051(3) 0.0037(4) 0.0126(4)
C11 0.0169(4) 0.0288(5) 0.0237(4) 0.0034(3) 0.0001(3) 0.0132(4)
C12 0.0164(4) 0.0230(4) 0.0158(4) 0.0024(3) -0.0001(3) 0.0045(3)
C13 0.0112(3) 0.0141(4) 0.0149(4) 0.0015(3) 0.0017(3) 0.0029(3)
C14 0.0145(4) 0.0134(4) 0.0114(3) 0.0028(3) 0.0012(3) 0.0020(3)
C15 0.0147(4) 0.0221(4) 0.0145(4) 0.0056(3) -0.0003(3) -0.0011(3)
C16 0.0162(4) 0.0297(5) 0.0172(4) 0.0049(3) -0.0026(3) -0.0062(3)
C17 0.0188(4) 0.0231(4) 0.0156(4) 0.0041(3) 0.0012(3) -0.0042(3)
C18 0.0156(4) 0.0152(4) 0.0135(4) 0.0041(3) 0.0031(3) 0.0022(3)
C19 0.0159(4) 0.0135(4) 0.0139(4) 0.0023(3) 0.0011(3) 0.0009(3)
C20 0.0161(4) 0.0170(4) 0.0185(4) 0.0040(3) 0.0041(3) 0.0038(3)

loop_
_atom_type_symbol
_atom_type_description
_atom_type_scat_dispersion_real
_atom_type_scat_dispersion_imag
_atom_type_scat_source
C C 0.0033 0.0016 'International Tables Vol C Tables 4.2.6.8 and 6.1.1.4'
H H 0.0000 0.0000 'International Tables Vol C Tables 4.2.6.8 and 6.1.1.4'
N N 0.0061 0.0033 'International Tables Vol C Tables 4.2.6.8 and 6.1.1.4'
O O 0.0106 0.0060 'International Tables Vol C Tables 4.2.6.8 and 6.1.1.4'

loop_
_geom_angle_atom_site_label_1
_geom_angle_atom_site_label_2
_geom_angle_atom_site_label_3
_geom_angle_site_symmetry_1
_geom_angle_site_symmetry_3
_geom_angle
_geom_angle_publ_flag
C20 O4 H4A . . 112.1(11) ?
H5A O5 H5B . . 109.3(16) ?
C1 N1 C13 . . 122.44(7) ?
C1 N1 H1 . . 120.2(10) ?
C13 N1 H1 . . 117.3(10) ?
C18 N2 C14 . . 117.75(7) ?
N1 C1 C2 . . 119.91(8) ?
N1 C1 C6 . . 119.81(8) ?
C2 C1 C6 . . 120.28(8) ?
C3 C2 C1 . . 119.03(9) ?
C3 C2 H2 . . 121.8(8) ?
C1 C2 H2 . . 119.2(8) ?
C2 C3 C4 . . 121.31(9) ?
C2 C3 H3 . . 119.9(9) ?
C4 C3 H3 . . 118.8(9) ?
C5 C4 C3 . . 120.73(8) ?
C5 C4 H4 . . 121.3(9) ?
C3 C4 H4 . . 118.0(9) ?
C4 C5 C6 . . 120.05(9) ?
C4 C5 H5 . . 119.8(9) ?
C6 C5 H5 . . 120.1(9) ?
C7 C6 C1 . . 118.53(8) ?
C7 C6 C5 . . 122.96(8) ?
C1 C6 C5 . . 118.52(8) ?
C6 C7 C8 . . 120.73(8) ?
C6 C7 H7 . . 119.2(9) ?
C8 C7 H7 . . 120.0(9) ?
C7 C8 C13 . . 118.48(8) ?
C7 C8 C9 . . 123.10(8) ?
C13 C8 C9 . . 118.42(8) ?
C10 C9 C8 . . 120.32(9) ?
C10 C9 H9 . . 122.8(8) ?
C8 C9 H9 . . 116.9(8) ?
C9 C10 C11 . . 120.43(9) ?
C9 C10 H10 . . 119.8(9) ?
C11 C10 H10 . . 119.7(9) ?
C12 C11 C10 . . 121.37(9) ?
C12 C11 H11 . . 119.0(9) ?
C10 C11 H11 . . 119.6(9) ?
C11 C12 C13 . . 119.08(9) ?
C11 C12 H12 . . 121.8(8) ?
C13 C12 H12 . . 119.1(8) ?
N1 C13 C12 . . 119.76(8) ?
N1 C13 C8 . . 119.91(7) ?
C12 C13 C8 . . 120.32(8) ?
N2 C14 C15 . . 122.24(8) ?
N2 C14 C19 . . 116.69(7) ?
C15 C14 C19 . . 121.05(7) ?
C14 C15 C16 . . 119.29(8) ?
C14 C15 H15 . . 119.3(8) ?
C16 C15 H15 . . 121.4(8) ?
C17 C16 C15 . . 118.93(8) ?
C17 C16 H16 . . 121.7(9) ?
C15 C16 H16 . . 119.3(9) ?
C16 C17 C18 . . 117.69(8) ?
C16 C17 H17 . . 122.0(9) ?
C18 C17 H17 . . 120.3(9) ?
N2 C18 C17 . . 124.10(8) ?
N2 C18 C20 . . 115.58(7) ?
C17 C18 C20 . . 120.31(8) ?
O1 C19 O2 . . 125.44(8) ?
O1 C19 C14 . . 119.23(8) ?
O2 C19 C14 . . 115.33(7) ?
O3 C20 O4 . . 121.35(8) ?
O3 C20 C18 . . 122.73(8) ?
O4 C20 C18 . . 115.92(7) ?

loop_
_geom_bond_atom_site_label_1
_geom_bond_atom_site_label_2
_geom_bond_site_symmetry_2
_geom_bond_distance
_geom_bond_publ_flag
O1 C19 . 1.2403(11) ?
O2 C19 . 1.2806(10) ?
O3 C20 . 1.2126(11) ?
O4 C20 . 1.3305(11) ?
O4 H4A . 0.869(17) ?
O5 H5A . 0.849(18) ?
O5 H5B . 0.845(18) ?
N1 C1 . 1.3533(11) ?
N1 C13 . 1.3538(11) ?
N1 H1 . 1.031(17) ?
N2 C18 . 1.3350(11) ?
N2 C14 . 1.3415(11) ?
C1 C2 . 1.4199(12) ?
C1 C6 . 1.4283(11) ?
C2 C3 . 1.3680(13) ?
C2 H2 . 0.984(14) ?
C3 C4 . 1.4208(15) ?
C3 H3 . 0.966(15) ?
C4 C5 . 1.3617(14) ?
C4 H4 . 0.969(15) ?
C5 C6 . 1.4303(12) ?
C5 H5 . 0.975(14) ?
C6 C7 . 1.3952(12) ?
C7 C8 . 1.3980(12) ?
C7 H7 . 0.955(14) ?
C8 C13 . 1.4256(11) ?
C8 C9 . 1.4282(12) ?
C9 C10 . 1.3655(14) ?
C9 H9 . 1.002(14) ?
C10 C11 . 1.4204(15) ?
C10 H10 . 0.972(16) ?
C11 C12 . 1.3665(13) ?
C11 H11 . 0.970(16) ?
C12 C13 . 1.4215(12) ?
C12 H12 . 0.969(14) ?
C14 C15 . 1.3885(12) ?
C14 C19 . 1.5194(11) ?
C15 C16 . 1.3901(12) ?
C15 H15 . 0.968(14) ?
C16 C17 . 1.3850(13) ?
C16 H16 . 0.977(16) ?
C17 C18 . 1.3908(12) ?
C17 H17 . 0.987(15) ?
C18 C20 . 1.5032(12) ?

loop_
_geom_hbond_atom_site_label_D
_geom_hbond_atom_site_label_H
_geom_hbond_atom_site_label_A
_geom_hbond_site_symmetry_A
_geom_hbond_distance_DH
_geom_hbond_distance_HA
_geom_hbond_distance_DA
_geom_hbond_angle_DHA
O4 H4A O5 . 0.869(17) 1.958(17) 2.7604(10) 152.9(16)
O4 H4A N2 . 0.869(17) 2.182(17) 2.6646(10) 114.6(14)
O5 H5A O1 . 0.849(18) 2.016(18) 2.8421(10) 164.0(16)
O5 H5B O2 1_655 0.845(18) 2.134(18) 2.9255(10) 155.8(16)
N1 H1 O2 . 1.031(17) 1.555(18) 2.5859(9) 178.6(16)

loop_
_geom_torsion_atom_site_label_1
_geom_torsion_atom_site_label_2
_geom_torsion_atom_site_label_3
_geom_torsion_atom_site_label_4
_geom_torsion_site_symmetry_1
_geom_torsion_site_symmetry_2
_geom_torsion_site_symmetry_3
_geom_torsion_site_symmetry_4
_geom_torsion
_geom_torsion_publ_flag
C13 N1 C1 C2 . . . . 178.05(7) ?
C13 N1 C1 C6 . . . . -2.15(12) ?
N1 C1 C2 C3 . . . . 179.41(8) ?
C6 C1 C2 C3 . . . . -0.39(13) ?
C1 C2 C3 C4 . . . . -1.84(13) ?
C2 C3 C4 C5 . . . . 1.74(14) ?
C3 C4 C5 C6 . . . . 0.66(14) ?
N1 C1 C6 C7 . . . . 2.80(12) ?
C2 C1 C6 C7 . . . . -177.40(8) ?
N1 C1 C6 C5 . . . . -177.12(7) ?
C2 C1 C6 C5 . . . . 2.68(12) ?
C4 C5 C6 C7 . . . . 177.28(8) ?
C4 C5 C6 C1 . . . . -2.80(13) ?
C1 C6 C7 C8 . . . . -0.59(12) ?
C5 C6 C7 C8 . . . . 179.32(8) ?
C6 C7 C8 C13 . . . . -2.20(12) ?
C6 C7 C8 C9 . . . . 178.91(8) ?
C7 C8 C9 C10 . . . . 178.03(8) ?
C13 C8 C9 C10 . . . . -0.87(13) ?
C8 C9 C10 C11 . . . . -0.86(14) ?
C9 C10 C11 C12 . . . . 0.97(14) ?
C10 C11 C12 C13 . . . . 0.68(14) ?
C1 N1 C13 C12 . . . . 178.61(7) ?
C1 N1 C13 C8 . . . . -0.74(12) ?
C11 C12 C13 N1 . . . . 178.23(8) ?
C11 C12 C13 C8 . . . . -2.42(13) ?
C7 C8 C13 N1 . . . . 2.91(12) ?
C9 C8 C13 N1 . . . . -178.14(7) ?
C7 C8 C13 C12 . . . . -176.43(8) ?
C9 C8 C13 C12 . . . . 2.51(12) ?
C18 N2 C14 C15 . . . . 0.51(12) ?
C18 N2 C14 C19 . . . . 178.61(7) ?
N2 C14 C15 C16 . . . . -0.32(14) ?
C19 C14 C15 C16 . . . . -178.35(8) ?
C14 C15 C16 C17 . . . . -0.15(15) ?
C15 C16 C17 C18 . . . . 0.39(15) ?
C14 N2 C18 C17 . . . . -0.24(13) ?
C14 N2 C18 C20 . . . . -178.89(7) ?
C16 C17 C18 N2 . . . . -0.21(15) ?
C16 C17 C18 C20 . . . . 178.38(9) ?
N2 C14 C19 O1 . . . . 5.15(12) ?
C15 C14 C19 O1 . . . . -176.72(8) ?
N2 C14 C19 O2 . . . . -173.96(7) ?
C15 C14 C19 O2 . . . . 4.17(12) ?
N2 C18 C20 O3 . . . . -173.96(8) ?
C17 C18 C20 O3 . . . . 7.33(14) ?
N2 C18 C20 O4 . . . . 6.37(11) ?
C17 C18 C20 O4 . . . . -172.34(8) ?

loop_
_cod_related_entry_id
_cod_related_entry_database
_cod_related_entry_code
1 ChemSpider 30656466
